data_4509202
loop_
_publ_author_name
'Tian, Yu-Peng'
'Li, Lin'
'Zhou, Yong-Hong'
'Wang, Peng'
'Zhou, Hong-Ping'
'Wu, Jie-Ying'
'Hu, Zhang-Jun'
'Yang, Jia-Xiang'
'Kong, Lin'
'Xu, Gui-Bao'
'Tao, Xu-Tang'
'Jiang, Min-Hua'

_publ_section_title
;
 Design and Synthesis of Two New Two-Photon Absorbing Pyridine Salts as
 Ligands and Their Rare Earth Complexes
;
_journal_issue 3
_journal_name_full 'Crystal Growth &amp; Design'
_journal_page_first 1499
_journal_paper_doi 10.1021/cg801022h
_journal_volume 9
_journal_year 2009
_chemical_formula_sum 'C108 H140 Ho2 N14 O36'
_chemical_formula_weight 2540.20
_chemical_name_systematic
; 
 ? 
;
_space_group_IT_number 2
_symmetry_cell_setting triclinic
_symmetry_space_group_name_Hall '-P 1'
_symmetry_space_group_name_H-M 'P -1'
_atom_sites_solution_hydrogens geom
_atom_sites_solution_primary direct
_atom_sites_solution_secondary difmap
_audit_creation_method SHELXL-97
_cell_angle_alpha 67.487(18)
_cell_angle_beta 69.836(16)
_cell_angle_gamma 77.873(17)
_cell_formula_units_Z 1
_cell_length_a 14.157(15)
_cell_length_b 14.818(15)
_cell_length_c 17.344(19)
_cell_measurement_reflns_used 3105
_cell_measurement_temperature 298(2)
_cell_measurement_theta_max 20.024
_cell_measurement_theta_min 2.572
_cell_volume 3142(6)
_computing_cell_refinement 'Bruker SMART'
_computing_data_collection 'Bruker SMART'
_computing_data_reduction 'Bruker SHELXTL'
_computing_molecular_graphics 'Bruker SHELXTL'
_computing_publication_material 'Bruker SHELXTL'
_computing_structure_refinement 'SHELXL-97 (Sheldrick, 1997)'
_computing_structure_solution 'SHELXS-97 (Sheldrick, 1990)'
_diffrn_ambient_temperature 298(2)
_diffrn_measured_fraction_theta_full 0.933
_diffrn_measured_fraction_theta_max 0.933
_diffrn_measurement_device_type 'CCD area detector'
_diffrn_measurement_method 'phi and omega scans'
_diffrn_radiation_monochromator graphite
_diffrn_radiation_source 'fine-focus sealed tube'
_diffrn_radiation_type MoK\a
_diffrn_radiation_wavelength 0.71073
_diffrn_reflns_av_R_equivalents 0.1038
_diffrn_reflns_av_sigmaI/netI 0.1884
_diffrn_reflns_limit_h_max 16
_diffrn_reflns_limit_h_min -16
_diffrn_reflns_limit_k_max 17
_diffrn_reflns_limit_k_min -16
_diffrn_reflns_limit_l_max 17
_diffrn_reflns_limit_l_min -20
_diffrn_reflns_number 15439
_diffrn_reflns_theta_full 25.03
_diffrn_reflns_theta_max 25.03
_diffrn_reflns_theta_min 1.85
_exptl_absorpt_coefficient_mu 1.329
_exptl_absorpt_correction_T_max 0.8462
_exptl_absorpt_correction_T_min 0.5393
_exptl_absorpt_correction_type multi-scan
_exptl_absorpt_process_details sadabs
_exptl_crystal_density_diffrn 1.342
_exptl_crystal_density_method 'not measured'
_exptl_crystal_F_000 1308
_exptl_crystal_size_max 0.53
_exptl_crystal_size_mid 0.45
_exptl_crystal_size_min 0.13
_refine_diff_density_max 0.958
_refine_diff_density_min -0.915
_refine_diff_density_rms 0.089
_refine_ls_extinction_method none
_refine_ls_goodness_of_fit_ref 0.969
_refine_ls_hydrogen_treatment mixed
_refine_ls_matrix_type full
_refine_ls_number_parameters 746
_refine_ls_number_reflns 10370
_refine_ls_number_restraints 95
_refine_ls_restrained_S_all 1.111
_refine_ls_R_factor_all 0.1615
_refine_ls_R_factor_gt 0.0793
_refine_ls_shift/su_max 0.001
_refine_ls_shift/su_mean 0.000
_refine_ls_structure_factor_coef Fsqd
_refine_ls_weighting_details 'calc w=1/[\s^2^(Fo^2^)+(0.0440P)^2^+0.0000P] where P=(Fo^2^+2Fc^2^)/3'
_refine_ls_weighting_scheme calc
_refine_ls_wR_factor_gt 0.1370
_refine_ls_wR_factor_ref 0.1626
_reflns_number_gt 5024
_reflns_number_total 10370
_reflns_threshold_expression >2sigma(I)
_cod_data_source_file cg801022hsup1.cif
_cod_data_source_block 13
_cod_depositor_comments
;
The following automatic conversions were performed:

'_symmetry_cell_setting' value 'Triclinic' changed to 'triclinic'
according to /home/saulius/struct/CIF-dictionaries/cif_core.dic
dictionary named 'cif_core.dic' version 2.4.2 from 2011-04-26.

Automatic conversion script
Id: cif_fix_values 1891 2012-01-12 08:04:46Z andrius 
;
_cod_original_sg_symbol_H-M p-1
_cod_database_code 4509202

loop_
_symmetry_equiv_pos_as_xyz
'x, y, z'
'-x, -y, -z'

loop_
_atom_site_label
_atom_site_type_symbol
_atom_site_fract_x
_atom_site_fract_y
_atom_site_fract_z
_atom_site_U_iso_or_equiv
_atom_site_adp_type
_atom_site_occupancy
_atom_site_symmetry_multiplicity
_atom_site_calc_flag
_atom_site_refinement_flags
Ho1 Ho 0.15288(4) 0.92823(5) 0.02294(4) 0.0666(2) Uani 1 1 d D
N1 N 0.0109(9) 0.6639(9) 0.3148(8) 0.089(3) Uani 1 1 d .
N2 N 0.3071(7) 0.2983(9) 0.8580(7) 0.087(3) Uani 1 1 d .
N3 N -0.0352(6) 1.0688(7) 0.2581(6) 0.061(2) Uani 1 1 d .
N4 N 0.3574(13) 0.7276(13) 0.7453(10) 0.141(5) Uani 1 1 d .
N5 N 0.2958(7) 0.8692(9) 0.2800(7) 0.076(3) Uani 1 1 d .
N6 N 0.6311(11) 0.4398(14) 0.7897(10) 0.142(5) Uani 1 1 d D
N7 N 0.7217(14) 0.8874(12) 0.3237(12) 0.116(5) Uani 1 1 d .
O1 O 0.1248(5) 0.7926(6) 0.1781(5) 0.083(2) Uani 1 1 d .
O2 O 0.0186(5) 0.8265(6) 0.0994(5) 0.087(2) Uani 1 1 d .
O3 O 0.1757(10) 0.2099(10) 1.0361(7) 0.139(4) Uani 1 1 d D
H3 H 0.2157 0.1882 1.0650 0.208 Uiso 1 1 calc R
O4 O 0.0547(6) 0.9971(5) 0.1310(5) 0.074(2) Uani 1 1 d .
O5 O -0.0707(5) 1.0530(6) 0.0703(4) 0.077(2) Uani 1 1 d .
O6 O 0.4006(13) 0.7588(14) 0.8841(12) 0.222(7) Uani 1 1 d DU
H6A H 0.3915 0.7875 0.9185 0.333 Uiso 1 1 calc R
O7 O 0.2806(5) 0.9428(6) 0.0638(5) 0.087(2) Uani 1 1 d .
O8 O 0.4081(7) 0.8950(8) 0.1134(6) 0.113(3) Uani 1 1 d U
O9 O 0.637(8) 0.610(5) 0.884(6) 1.00(8) Uiso 1 1 d D
H9A H 0.6704 0.5991 0.9179 1.507 Uiso 1 1 calc R
O10 O 0.1478(5) 1.1004(6) -0.0467(5) 0.079(2) Uani 1 1 d D
O11 O 0.2259(7) 0.7780(6) 0.0049(7) 0.112(3) Uani 1 1 d D
O12 O 0.2875(6) 0.9558(8) -0.1066(5) 0.110(3) Uani 1 1 d D
O13 O 0.7522(11) 0.8477(11) 0.3881(9) 0.150(5) Uani 1 1 d .
O14 O 0.7881(11) 0.9085(10) 0.2563(10) 0.152(4) Uani 1 1 d .
O15 O 0.6415(11) 0.9217(11) 0.3158(11) 0.173(6) Uani 1 1 d .
O16 O 0.5706(11) 0.9139(11) 0.5197(12) 0.198(6) Uani 1 1 d D
O17 O 0.4795(9) 0.9385(14) 0.9186(8) 0.203(7) Uani 1 1 d D
O18 O 0.3258(16) 0.1504(12) 0.1280(12) 0.223(7) Uani 1 1 d D
C1 C 0.0417(8) 0.7840(9) 0.1672(9) 0.077(3) Uani 1 1 d .
C2 C -0.0283(9) 0.7100(10) 0.2412(8) 0.092(4) Uani 1 1 d .
H2A H -0.0946 0.7432 0.2591 0.111 Uiso 1 1 calc R
H2B H -0.0357 0.6603 0.2206 0.111 Uiso 1 1 calc R
C3 C -0.0253(12) 0.6960(12) 0.3831(11) 0.108(5) Uani 1 1 d .
H3A H -0.0780 0.7456 0.3827 0.129 Uiso 1 1 calc R
C4 C 0.0099(14) 0.6610(12) 0.4492(11) 0.116(5) Uani 1 1 d .
H4 H -0.0159 0.6876 0.4938 0.139 Uiso 1 1 calc R
C5 C 0.0864(15) 0.5836(15) 0.4551(10) 0.121(6) Uani 1 1 d D
C6 C 0.1227(12) 0.5518(13) 0.3865(12) 0.117(5) Uani 1 1 d U
H6 H 0.1766 0.5037 0.3843 0.140 Uiso 1 1 calc R
C7 C 0.0769(12) 0.5933(14) 0.3164(10) 0.114(5) Uani 1 1 d .
H7 H 0.0969 0.5671 0.2717 0.137 Uiso 1 1 calc R
C8 C 0.1152(13) 0.5526(13) 0.5381(11) 0.131(6) Uani 1 1 d D
H8 H 0.0837 0.5834 0.5794 0.157 Uiso 1 1 calc R
C9 C 0.1858(11) 0.4809(12) 0.5500(12) 0.139(7) Uani 1 1 d D
H9 H 0.2170 0.4523 0.5070 0.167 Uiso 1 1 calc R
C10 C 0.2177(11) 0.4437(13) 0.6311(9) 0.093(4) Uani 1 1 d D
C11 C 0.1816(10) 0.4804(11) 0.6997(11) 0.107(5) Uani 1 1 d .
H11 H 0.1403 0.5389 0.6937 0.128 Uiso 1 1 calc R
C12 C 0.2069(10) 0.4301(9) 0.7781(9) 0.097(4) Uani 1 1 d .
H12 H 0.1778 0.4521 0.8254 0.116 Uiso 1 1 calc R
C13 C 0.2781(8) 0.3442(10) 0.7847(9) 0.088(4) Uani 1 1 d .
C14 C 0.3115(8) 0.3108(9) 0.7119(8) 0.077(3) Uani 1 1 d .
H14 H 0.3557 0.2542 0.7146 0.092 Uiso 1 1 calc R
C15 C 0.2828(9) 0.3562(11) 0.6414(8) 0.083(3) Uani 1 1 d .
H15 H 0.3060 0.3301 0.5965 0.100 Uiso 1 1 calc R
C16 C 0.2805(12) 0.3404(11) 0.9232(10) 0.107(4) Uani 1 1 d D
H16A H 0.2748 0.4112 0.8964 0.128 Uiso 1 1 calc R
H16B H 0.3342 0.3224 0.9506 0.128 Uiso 1 1 calc R
C17 C 0.1831(16) 0.3099(16) 0.9925(12) 0.180(9) Uani 1 1 d D
H17A H 0.1718 0.3408 1.0355 0.216 Uiso 1 1 calc R
H17B H 0.1287 0.3357 0.9657 0.216 Uiso 1 1 calc R
C18 C 0.3684(10) 0.2070(11) 0.8683(10) 0.109(5) Uani 1 1 d .
H18A H 0.3825 0.1845 0.9234 0.164 Uiso 1 1 calc R
H18B H 0.4307 0.2157 0.8219 0.164 Uiso 1 1 calc R
H18C H 0.3331 0.1593 0.8667 0.164 Uiso 1 1 calc R
C19 C -0.0269(8) 1.0409(7) 0.1270(6) 0.059(3) Uani 1 1 d .
C20 C -0.0847(9) 1.0959(9) 0.1907(7) 0.079(3) Uani 1 1 d .
H20A H -0.0854 1.1661 0.1599 0.095 Uiso 1 1 calc R
H20B H -0.1540 1.0789 0.2168 0.095 Uiso 1 1 calc R
C21 C -0.0529(8) 0.9864(11) 0.3233(9) 0.079(4) Uani 1 1 d .
H21 H -0.1041 0.9514 0.3296 0.095 Uiso 1 1 calc R
C22 C 0.0023(8) 0.9487(9) 0.3843(7) 0.074(3) Uani 1 1 d .
H22 H -0.0103 0.8884 0.4284 0.088 Uiso 1 1 calc R
C23 C 0.0741(7) 1.0006(9) 0.3786(7) 0.060(3) Uani 1 1 d D
C24 C 0.0848(9) 1.0901(10) 0.3129(8) 0.077(3) Uani 1 1 d .
H24 H 0.1292 1.1308 0.3093 0.093 Uiso 1 1 calc R
C25 C 0.0328(9) 1.1216(9) 0.2528(7) 0.076(3) Uani 1 1 d .
H25 H 0.0453 1.1811 0.2074 0.091 Uiso 1 1 calc R
C26 C 0.1364(10) 0.9717(11) 0.4376(8) 0.092(4) Uani 1 1 d D
H26 H 0.1813 1.0141 0.4300 0.110 Uiso 1 1 calc R
C27 C 0.1298(10) 0.8838(11) 0.5032(9) 0.093(4) Uani 1 1 d D
H27 H 0.0852 0.8421 0.5089 0.111 Uiso 1 1 calc R
C28 C 0.1878(10) 0.8508(12) 0.5651(10) 0.089(4) Uani 1 1 d D
C29 C 0.2602(12) 0.9014(12) 0.5623(9) 0.103(4) Uani 1 1 d .
H29 H 0.2717 0.9634 0.5208 0.124 Uiso 1 1 calc R
C30 C 0.3189(10) 0.8590(13) 0.6236(10) 0.107(5) Uani 1 1 d .
H30 H 0.3712 0.8910 0.6195 0.129 Uiso 1 1 calc R
C31 C 0.2947(13) 0.7674(14) 0.6902(11) 0.109(4) Uani 1 1 d U
C32 C 0.2274(12) 0.7242(13) 0.6899(12) 0.119(5) Uani 1 1 d .
H32 H 0.2109 0.6642 0.7331 0.143 Uiso 1 1 calc R
C33 C 0.1753(11) 0.7653(15) 0.6243(12) 0.113(5) Uani 1 1 d .
H33 H 0.1298 0.7280 0.6245 0.136 Uiso 1 1 calc R
C34 C 0.4406(18) 0.774(2) 0.7314(13) 0.200(11) Uani 1 1 d D
H34A H 0.4574 0.8205 0.6722 0.239 Uiso 1 1 calc R
H34B H 0.4979 0.7258 0.7367 0.239 Uiso 1 1 calc R
C35 C 0.425(2) 0.830(2) 0.7941(17) 0.251(13) Uani 1 1 d DU
H35A H 0.4851 0.8599 0.7810 0.301 Uiso 1 1 calc R
H35B H 0.3694 0.8806 0.7880 0.301 Uiso 1 1 calc R
C36 C 0.3361(18) 0.6318(15) 0.8147(16) 0.178(9) Uani 1 1 d .
H36A H 0.3819 0.6145 0.8491 0.267 Uiso 1 1 calc R
H36B H 0.3445 0.5827 0.7888 0.267 Uiso 1 1 calc R
H36C H 0.2679 0.6358 0.8514 0.267 Uiso 1 1 calc R
C37 C 0.3203(8) 0.9207(8) 0.1207(7) 0.064(3) Uani 1 1 d .
C38 C 0.2554(8) 0.9265(10) 0.2053(9) 0.091(4) Uani 1 1 d .
H38A H 0.1907 0.9039 0.2170 0.109 Uiso 1 1 calc R
H38B H 0.2434 0.9947 0.2016 0.109 Uiso 1 1 calc R
C39 C 0.3639(11) 0.9087(12) 0.2917(8) 0.106(5) Uani 1 1 d .
H39 H 0.3784 0.9723 0.2557 0.127 Uiso 1 1 calc R
C40 C 0.4141(10) 0.8615(17) 0.3536(10) 0.123(6) Uani 1 1 d .
H40 H 0.4606 0.8908 0.3613 0.148 Uiso 1 1 calc R
C41 C 0.3893(15) 0.7663(18) 0.4035(12) 0.126(6) Uani 1 1 d DU
C42 C 0.3184(16) 0.7220(13) 0.3931(10) 0.131(6) Uani 1 1 d .
H42 H 0.3017 0.6584 0.4273 0.157 Uiso 1 1 calc R
C43 C 0.2748(10) 0.7813(14) 0.3269(11) 0.093(4) Uani 1 1 d .
H43 H 0.2279 0.7552 0.3165 0.112 Uiso 1 1 calc R
C44 C 0.4567(17) 0.7488(18) 0.4589(14) 0.187(9) Uani 1 1 d DU
H44 H 0.4935 0.7969 0.4539 0.225 Uiso 1 1 calc R
C45 C 0.4590(14) 0.6612(16) 0.5141(11) 0.155(7) Uani 1 1 d DU
H45 H 0.4199 0.6225 0.5080 0.185 Uiso 1 1 calc R
C46 C 0.5075(10) 0.6032(13) 0.5863(9) 0.093(4) Uani 1 1 d DU
C47 C 0.5816(12) 0.6386(11) 0.5992(9) 0.101(4) Uani 1 1 d .
H47 H 0.6048 0.6988 0.5607 0.122 Uiso 1 1 calc R
C48 C 0.6202(10) 0.5900(15) 0.6640(12) 0.114(5) Uani 1 1 d .
H48 H 0.6670 0.6179 0.6728 0.136 Uiso 1 1 calc R
C49 C 0.5907(11) 0.4939(12) 0.7217(9) 0.095(4) Uani 1 1 d .
C50 C 0.5184(12) 0.4582(13) 0.7035(10) 0.111(5) Uani 1 1 d .
H50 H 0.4946 0.3975 0.7397 0.133 Uiso 1 1 calc R
C51 C 0.4849(10) 0.5091(15) 0.6369(11) 0.113(5) Uani 1 1 d .
H51 H 0.4435 0.4802 0.6230 0.136 Uiso 1 1 calc R
C52 C 0.6845(13) 0.4831(18) 0.8229(13) 0.161(8) Uani 1 1 d D
H52A H 0.7201 0.5369 0.7760 0.193 Uiso 1 1 calc R
H52B H 0.7335 0.4346 0.8475 0.193 Uiso 1 1 calc R
C53 C 0.608(4) 0.520(6) 0.892(4) 0.73(2) Uani 1 1 d DU
H53A H 0.5412 0.5304 0.8844 0.880 Uiso 1 1 calc R
H53B H 0.6052 0.4724 0.9497 0.880 Uiso 1 1 calc R
C54 C 0.6002(17) 0.3380(17) 0.8488(12) 0.177(9) Uani 1 1 d .
H54A H 0.6344 0.3128 0.8930 0.265 Uiso 1 1 calc R
H54B H 0.6182 0.2955 0.8149 0.265 Uiso 1 1 calc R
H54C H 0.5285 0.3414 0.8759 0.265 Uiso 1 1 calc R
H55 H 0.139(6) 1.1395(18) -0.015(2) 0.080 Uiso 1 1 d D
H56 H 0.109(5) 1.131(2) -0.083(4) 0.080 Uiso 1 1 d D
H57 H 0.195(3) 0.723(3) 0.025(6) 0.080 Uiso 1 1 d D
H58 H 0.312(6) 1.015(2) -0.139(4) 0.080 Uiso 1 1 d D
H59 H 0.581(6) 0.977(2) 0.505(6) 0.080 Uiso 1 1 d D
H60 H 0.630(4) 0.883(5) 0.497(6) 0.080 Uiso 1 1 d D
H61 H 0.530(5) 0.904(7) 0.942(5) 0.080 Uiso 1 1 d D
H62 H 0.428(5) 0.957(7) 0.959(4) 0.080 Uiso 1 1 d D
H63 H 0.322(7) 0.187(7) 0.160(5) 0.080 Uiso 1 1 d D
H64 H 0.278(6) 0.108(6) 0.155(6) 0.080 Uiso 1 1 d D

loop_
_atom_site_aniso_label
_atom_site_aniso_U_11
_atom_site_aniso_U_22
_atom_site_aniso_U_33
_atom_site_aniso_U_23
_atom_site_aniso_U_13
_atom_site_aniso_U_12
Ho1 0.0532(3) 0.0933(4) 0.0642(4) -0.0374(3) -0.0259(2) 0.0062(2)
N1 0.091(7) 0.073(8) 0.091(9) 0.011(7) -0.046(7) -0.025(6)
N2 0.072(6) 0.100(9) 0.096(8) -0.032(7) -0.043(6) 0.007(6)
N3 0.073(6) 0.063(6) 0.049(5) -0.011(5) -0.023(4) -0.013(5)
N4 0.162(13) 0.163(15) 0.155(13) -0.076(12) -0.104(11) 0.011(11)
N5 0.056(5) 0.105(9) 0.088(7) -0.052(7) -0.032(5) 0.006(5)
N6 0.129(10) 0.170(15) 0.130(11) -0.052(12) -0.078(10) 0.054(11)
N7 0.126(13) 0.137(13) 0.106(12) -0.066(11) -0.002(11) -0.057(11)
O1 0.071(5) 0.095(6) 0.081(5) 0.000(4) -0.046(4) -0.018(4)
O2 0.077(5) 0.093(6) 0.087(6) -0.002(5) -0.046(5) -0.018(4)
O3 0.205(12) 0.122(9) 0.093(7) -0.027(7) -0.042(7) -0.044(8)
O4 0.075(5) 0.074(5) 0.078(5) -0.037(4) -0.032(4) 0.019(4)
O5 0.072(4) 0.116(6) 0.061(4) -0.031(4) -0.030(4) -0.024(4)
O6 0.229(11) 0.237(11) 0.204(10) -0.080(9) -0.069(8) -0.005(9)
O7 0.072(5) 0.110(7) 0.096(6) -0.028(5) -0.051(5) -0.009(4)
O8 0.080(5) 0.147(7) 0.097(6) -0.020(5) -0.048(4) 0.018(5)
O10 0.081(5) 0.082(5) 0.090(6) -0.026(4) -0.045(4) -0.009(4)
O11 0.124(7) 0.071(6) 0.134(8) -0.047(6) -0.025(6) 0.009(5)
O12 0.066(5) 0.197(11) 0.073(6) -0.063(7) 0.001(4) -0.025(6)
O13 0.172(11) 0.187(13) 0.107(9) -0.065(9) -0.032(8) -0.035(9)
O14 0.146(10) 0.190(13) 0.126(10) -0.045(9) -0.049(9) -0.028(9)
O15 0.100(8) 0.178(13) 0.269(18) -0.097(12) -0.063(10) -0.011(8)
O16 0.180(13) 0.154(12) 0.237(16) -0.089(13) 0.006(11) -0.039(10)
O17 0.092(8) 0.30(2) 0.145(11) -0.056(12) -0.001(7) 0.028(10)
O18 0.26(2) 0.128(13) 0.27(2) -0.047(13) -0.084(16) -0.037(12)
C1 0.069(7) 0.069(8) 0.104(10) -0.028(8) -0.043(7) -0.004(6)
C2 0.096(8) 0.083(9) 0.085(8) 0.026(7) -0.053(7) -0.041(7)
C3 0.135(12) 0.102(12) 0.086(11) -0.003(10) -0.052(10) -0.035(9)
C4 0.166(15) 0.077(11) 0.114(13) -0.006(10) -0.074(12) -0.028(11)
C5 0.140(14) 0.131(15) 0.092(12) 0.014(11) -0.061(11) -0.064(12)
C6 0.105(8) 0.121(10) 0.101(9) -0.016(8) -0.031(7) -0.004(7)
C7 0.103(10) 0.115(14) 0.111(12) -0.006(11) -0.047(10) -0.019(10)
C8 0.130(13) 0.104(13) 0.152(16) -0.006(12) -0.052(12) -0.051(11)
C9 0.086(10) 0.082(12) 0.20(2) 0.002(12) -0.021(11) -0.035(9)
C10 0.091(9) 0.111(12) 0.075(9) -0.002(9) -0.043(8) -0.032(9)
C11 0.091(9) 0.097(11) 0.132(13) 0.001(11) -0.078(10) -0.007(8)
C12 0.111(10) 0.068(9) 0.105(11) -0.024(8) -0.043(8) 0.011(8)
C13 0.063(7) 0.095(10) 0.103(10) -0.022(9) -0.032(7) -0.009(7)
C14 0.068(7) 0.085(9) 0.086(9) -0.032(8) -0.030(7) -0.006(6)
C15 0.079(8) 0.092(10) 0.065(8) -0.008(8) -0.019(7) -0.019(7)
C16 0.123(12) 0.102(11) 0.107(11) -0.014(10) -0.061(10) -0.028(9)
C17 0.22(2) 0.23(3) 0.141(18) -0.098(19) -0.035(18) -0.08(2)
C18 0.085(9) 0.106(12) 0.137(13) -0.021(10) -0.052(9) -0.018(8)
C19 0.069(7) 0.052(7) 0.061(7) -0.015(6) -0.032(6) 0.000(5)
C20 0.093(8) 0.070(8) 0.082(8) -0.041(7) -0.028(7) 0.015(6)
C21 0.071(7) 0.114(11) 0.087(9) -0.065(9) -0.038(7) 0.006(7)
C22 0.089(8) 0.068(8) 0.077(8) -0.033(6) -0.035(6) -0.001(6)
C23 0.066(6) 0.077(8) 0.048(6) -0.034(7) -0.018(5) 0.000(6)
C24 0.089(8) 0.098(10) 0.069(8) -0.049(8) -0.026(7) -0.016(7)
C25 0.089(8) 0.090(9) 0.057(7) -0.031(7) -0.020(6) -0.012(7)
C26 0.112(10) 0.102(11) 0.064(8) -0.037(8) -0.031(7) 0.012(8)
C27 0.110(9) 0.105(11) 0.093(10) -0.065(9) -0.051(8) 0.024(8)
C28 0.098(9) 0.068(9) 0.099(11) -0.031(9) -0.031(8) 0.008(8)
C29 0.125(11) 0.108(11) 0.096(10) -0.049(9) -0.041(9) -0.008(9)
C30 0.087(9) 0.137(14) 0.126(12) -0.066(12) -0.042(9) -0.008(9)
C31 0.113(8) 0.117(9) 0.119(9) -0.060(8) -0.043(7) 0.003(8)
C32 0.107(11) 0.107(12) 0.167(15) -0.061(11) -0.067(11) 0.018(9)
C33 0.111(11) 0.144(16) 0.132(13) -0.096(13) -0.061(10) 0.030(11)
C34 0.17(2) 0.33(3) 0.147(17) -0.12(2) -0.102(16) 0.02(2)
C35 0.249(16) 0.244(16) 0.254(16) -0.081(11) -0.071(11) -0.023(11)
C36 0.23(2) 0.101(15) 0.21(2) -0.019(16) -0.153(19) 0.041(15)
C37 0.049(6) 0.087(9) 0.056(7) -0.022(6) -0.015(6) -0.015(6)
C38 0.062(7) 0.109(10) 0.138(12) -0.070(9) -0.059(8) 0.024(7)
C39 0.122(11) 0.148(14) 0.059(8) -0.031(8) -0.047(8) -0.009(10)
C40 0.068(8) 0.22(2) 0.106(11) -0.077(13) -0.038(8) 0.001(10)
C41 0.116(9) 0.148(11) 0.098(9) -0.032(8) -0.043(7) 0.023(8)
C42 0.174(17) 0.101(13) 0.060(9) 0.007(9) -0.004(10) -0.015(12)
C43 0.086(9) 0.104(12) 0.106(12) -0.051(10) -0.013(8) -0.038(8)
C44 0.185(12) 0.185(13) 0.193(13) -0.069(10) -0.048(10) -0.024(10)
C45 0.153(10) 0.152(11) 0.129(10) -0.078(9) 0.002(8) 0.027(8)
C46 0.090(7) 0.105(9) 0.077(7) -0.028(7) -0.038(6) 0.023(7)
C47 0.137(12) 0.082(10) 0.090(10) -0.017(8) -0.063(9) 0.008(9)
C48 0.080(9) 0.153(17) 0.132(13) -0.064(13) -0.044(9) -0.006(10)
C49 0.088(9) 0.096(11) 0.078(9) -0.024(9) -0.024(8) 0.024(9)
C50 0.114(11) 0.122(13) 0.086(10) -0.011(10) -0.036(9) -0.026(10)
C51 0.086(9) 0.162(18) 0.096(11) -0.058(12) -0.024(9) 0.004(10)
C52 0.129(14) 0.23(2) 0.171(17) -0.090(17) -0.091(13) 0.013(14)
C53 0.79(2) 0.79(2) 0.79(3) -0.209(14) -0.179(13) -0.620
C54 0.21(2) 0.146(19) 0.101(13) 0.000(13) -0.019(13) -0.002(16)

loop_
_atom_type_symbol
_atom_type_description
_atom_type_scat_dispersion_real
_atom_type_scat_dispersion_imag
_atom_type_scat_source
C C 0.0033 0.0016 'International Tables Vol C Tables 4.2.6.8 and 6.1.1.4'
H H 0.0000 0.0000 'International Tables Vol C Tables 4.2.6.8 and 6.1.1.4'
O O 0.0106 0.0060 'International Tables Vol C Tables 4.2.6.8 and 6.1.1.4'
Ho Ho -0.2175 4.6783 'International Tables Vol C Tables 4.2.6.8 and 6.1.1.4'
N N 0.0061 0.0033 'International Tables Vol C Tables 4.2.6.8 and 6.1.1.4'

loop_
_geom_angle_atom_site_label_1
_geom_angle_atom_site_label_2
_geom_angle_atom_site_label_3
_geom_angle
_geom_angle_site_symmetry_1
_geom_angle_site_symmetry_3
O5 Ho1 O7 155.7(3) 2_575 .
O5 Ho1 O11 88.0(3) 2_575 .
O7 Ho1 O11 92.2(3) . .
O5 Ho1 O12 80.1(3) 2_575 .
O7 Ho1 O12 77.0(3) . .
O11 Ho1 O12 70.6(4) . .
O5 Ho1 O4 111.1(3) 2_575 .
O7 Ho1 O4 83.2(3) . .
O11 Ho1 O4 141.7(3) . .
O12 Ho1 O4 143.1(3) . .
O5 Ho1 O2 73.2(3) 2_575 .
O7 Ho1 O2 130.4(3) . .
O11 Ho1 O2 76.8(3) . .
O12 Ho1 O2 138.2(3) . .
O4 Ho1 O2 77.6(3) . .
O5 Ho1 O10 79.7(3) 2_575 .
O7 Ho1 O10 86.1(3) . .
O11 Ho1 O10 144.2(3) . .
O12 Ho1 O10 74.2(3) . .
O4 Ho1 O10 73.7(3) . .
O2 Ho1 O10 129.5(3) . .
O5 Ho1 O1 124.8(3) 2_575 .
O7 Ho1 O1 77.9(3) . .
O11 Ho1 O1 71.8(3) . .
O12 Ho1 O1 133.4(3) . .
O4 Ho1 O1 70.1(3) . .
O2 Ho1 O1 52.6(2) . .
O10 Ho1 O1 141.7(3) . .
O5 Ho1 C1 98.5(3) 2_575 .
O7 Ho1 C1 104.9(3) . .
O11 Ho1 C1 74.1(3) . .
O12 Ho1 C1 144.7(4) . .
O4 Ho1 C1 70.5(3) . .
O2 Ho1 C1 25.5(3) . .
O10 Ho1 C1 140.7(3) . .
O1 Ho1 C1 27.2(3) . .
C7 N1 C3 119.8(14) . .
C7 N1 C2 120.6(15) . .
C3 N1 C2 119.6(13) . .
C13 N2 C16 120.8(11) . .
C13 N2 C18 120.0(12) . .
C16 N2 C18 119.2(11) . .
C21 N3 C25 118.5(9) . .
C21 N3 C20 119.3(10) . .
C25 N3 C20 122.0(10) . .
C34 N4 C31 121.0(19) . .
C34 N4 C36 121.1(15) . .
C31 N4 C36 117.8(17) . .
C43 N5 C39 120.0(12) . .
C43 N5 C38 122.1(12) . .
C39 N5 C38 117.6(12) . .
C49 N6 C52 122.6(19) . .
C49 N6 C54 121.3(18) . .
C52 N6 C54 114.4(15) . .
O15 N7 O14 113(2) . .
O15 N7 O13 132.2(18) . .
O14 N7 O13 113.5(18) . .
C1 O1 Ho1 84.4(7) . .
C1 O2 Ho1 98.3(7) . .
C19 O4 Ho1 120.0(6) . .
C19 O5 Ho1 177.4(7) . 2_575
C37 O7 Ho1 148.3(8) . .
O2 C1 O1 124.2(11) . .
O2 C1 C2 117.8(10) . .
O1 C1 C2 117.8(11) . .
O2 C1 Ho1 56.2(6) . .
O1 C1 Ho1 68.3(6) . .
C2 C1 Ho1 173.7(8) . .
N1 C2 C1 111.1(10) . .
C4 C3 N1 122.7(17) . .
C3 C4 C5 121.2(17) . .
C6 C5 C4 115.9(14) . .
C6 C5 C8 131(2) . .
C4 C5 C8 112.7(19) . .
C5 C6 C7 119.1(15) . .
N1 C7 C6 120.9(17) . .
C9 C8 C5 117.6(19) . .
C8 C9 C10 121.3(18) . .
C11 C10 C15 118.2(12) . .
C11 C10 C9 126.5(15) . .
C15 C10 C9 115.0(15) . .
C10 C11 C12 120.8(14) . .
C11 C12 C13 119.6(14) . .
N2 C13 C14 123.6(12) . .
N2 C13 C12 120.2(13) . .
C14 C13 C12 116.2(12) . .
C15 C14 C13 122.8(12) . .
C14 C15 C10 122.2(13) . .
N2 C16 C17 113.9(13) . .
O3 C17 C16 117.0(17) . .
O4 C19 O5 127.1(10) . .
O4 C19 C20 119.8(9) . .
O5 C19 C20 113.0(9) . .
N3 C20 C19 108.7(8) . .
N3 C21 C22 122.5(11) . .
C23 C22 C21 119.7(12) . .
C22 C23 C24 115.6(9) . .
C22 C23 C26 125.9(12) . .
C24 C23 C26 118.4(11) . .
C25 C24 C23 122.5(11) . .
N3 C25 C24 120.9(12) . .
C27 C26 C23 121.1(13) . .
C26 C27 C28 124.3(13) . .
C33 C28 C29 116.9(13) . .
C33 C28 C27 118.3(14) . .
C29 C28 C27 124.6(14) . .
C28 C29 C30 120.4(14) . .
C31 C30 C29 118.5(14) . .
C32 C31 N4 125.4(19) . .
C32 C31 C30 118.3(16) . .
N4 C31 C30 115.9(17) . .
C31 C32 C33 121.7(18) . .
C28 C33 C32 123.9(16) . .
N4 C34 C35 114(2) . .
O6 C35 C34 108(2) . .
O8 C37 O7 125.5(11) . .
O8 C37 C38 117.6(10) . .
O7 C37 C38 116.9(10) . .
C37 C38 N5 115.2(9) . .
N5 C39 C40 124.4(16) . .
C39 C40 C41 114.0(16) . .
C40 C41 C42 123.4(15) . .
C40 C41 C44 95(2) . .
C42 C41 C44 142(2) . .
C43 C42 C41 114.5(15) . .
N5 C43 C42 123.7(14) . .
C45 C44 C41 114(2) . .
C44 C45 C46 138(2) . .
C51 C46 C47 117.2(13) . .
C51 C46 C45 120.3(17) . .
C47 C46 C45 122.3(17) . .
C48 C47 C46 122.1(15) . .
C47 C48 C49 120.5(15) . .
N6 C49 C50 122.3(16) . .
N6 C49 C48 122.2(17) . .
C50 C49 C48 115.5(13) . .
C51 C50 C49 120.9(16) . .
C50 C51 C46 123.1(17) . .
N6 C52 C53 108.0(19) . .
O9 C53 C52 108(2) . .

loop_
_geom_bond_atom_site_label_1
_geom_bond_atom_site_label_2
_geom_bond_distance
_geom_bond_site_symmetry_2
Ho1 O5 2.204(6) 2_575
Ho1 O7 2.233(7) .
Ho1 O11 2.338(8) .
Ho1 O12 2.349(8) .
Ho1 O4 2.358(7) .
Ho1 O2 2.361(8) .
Ho1 O10 2.365(8) .
Ho1 O1 2.626(7) .
Ho1 C1 2.812(13) .
N1 C7 1.245(17) .
N1 C3 1.343(18) .
N1 C2 1.437(14) .
N2 C13 1.352(15) .
N2 C16 1.400(17) .
N2 C18 1.430(16) .
N3 C21 1.307(14) .
N3 C25 1.321(13) .
N3 C20 1.452(13) .
N4 C34 1.39(3) .
N4 C31 1.41(2) .
N4 C36 1.48(2) .
N5 C43 1.278(16) .
N5 C39 1.333(16) .
N5 C38 1.479(14) .
N6 C49 1.382(17) .
N6 C52 1.45(2) .
N6 C54 1.52(2) .
N7 O15 1.174(17) .
N7 O14 1.197(15) .
N7 O13 1.226(17) .
O1 C1 1.293(12) .
O2 C1 1.224(13) .
O3 C17 1.389(17) .
O4 C19 1.211(11) .
O5 C19 1.275(11) .
O5 Ho1 2.204(6) 2_575
O6 C35 1.476(19) .
O7 C37 1.206(11) .
O8 C37 1.198(12) .
O9 C53 1.42(2) .
C1 C2 1.528(16) .
C3 C4 1.289(18) .
C4 C5 1.40(2) .
C5 C6 1.34(2) .
C5 C8 1.506(16) .
C6 C7 1.44(2) .
C8 C9 1.303(16) .
C9 C10 1.493(17) .
C10 C11 1.39(2) .
C10 C15 1.413(19) .
C11 C12 1.407(17) .
C12 C13 1.441(17) .
C13 C14 1.426(17) .
C14 C15 1.308(15) .
C16 C17 1.501(17) .
C19 C20 1.530(15) .
C21 C22 1.406(14) .
C22 C23 1.355(15) .
C23 C24 1.374(15) .
C23 C26 1.461(13) .
C24 C25 1.364(15) .
C26 C27 1.358(14) .
C27 C28 1.450(14) .
C28 C33 1.289(19) .
C28 C29 1.371(18) .
C29 C30 1.447(18) .
C30 C31 1.42(2) .
C31 C32 1.26(2) .
C32 C33 1.44(2) .
C34 C35 1.53(2) .
C37 C38 1.463(15) .
C39 C40 1.374(17) .
C40 C41 1.39(2) .
C41 C42 1.40(2) .
C41 C44 1.496(19) .
C42 C43 1.40(2) .
C44 C45 1.287(17) .
C45 C46 1.516(16) .
C46 C51 1.37(2) .
C46 C47 1.381(19) .
C47 C48 1.312(18) .
C48 C49 1.44(2) .
C49 C50 1.42(2) .
C50 C51 1.299(18) .
C52 C53 1.51(2) .
